data_7153533
loop_
_publ_author_name
'El Drubi Vega, Ismael'
'Gale, Philip A.'
'Hursthouse, Michael B.'
'Light, Mark E.'

_publ_section_title
;
 Anion binding properties of 5,5?-dicarboxamido-dipyrrolylmethanes
;
_journal_issue 20
_journal_name_full 'Organic &amp;  Biomolecular Chemistry'
_journal_page_first 2935
_journal_page_last 2941
_journal_paper_doi 10.1039/b409115a
_journal_volume 2
_journal_year 2004
_chemical_formula_sum 'C30 H36 N4 O3'
_chemical_formula_weight 500.63
_chemical_name_systematic
;
?
;
_space_group_IT_number 19
_symmetry_cell_setting orthorhombic
_symmetry_space_group_name_Hall 'P 2ac 2ab'
_symmetry_space_group_name_H-M 'P 21 21 21'
_atom_sites_solution_hydrogens geom
_atom_sites_solution_primary direct
_atom_sites_solution_secondary difmap
_audit_creation_method SHELXL-97
_cell_angle_alpha 90.00
_cell_angle_beta 90.00
_cell_angle_gamma 90.00
_cell_formula_units_Z 4
_cell_length_a 11.1668(3)
_cell_length_b 11.7777(3)
_cell_length_c 20.3200(6)
_cell_measurement_temperature 120(2)
_cell_volume 2672.47(13)
_computing_cell_refinement 'DENZO (Otwinowski and MInor, 1997)'
_computing_data_collection 'COLLECT (Hooft, 1998)'
_computing_data_reduction 'DENZO, COLLECT, MAXUS (Mackay et al., 1998)'
_computing_molecular_graphics 'CAMERON (Watkin, et al., 1993)'
_computing_publication_material 'WINGX (Farrugia, 1998)'
_computing_structure_refinement 'SHELXL-97 (Sheldrick, 1997)'
_computing_structure_solution 'SHELXS-97 (Sheldrick, 1990)'
_diffrn_ambient_temperature 120(2)
_diffrn_detector_area_resol_mean 9.091
_diffrn_measured_fraction_theta_full 0.997
_diffrn_measured_fraction_theta_max 0.997
_diffrn_measurement_device_type 'Bruker Nonius Kappa CCD Area detector'
_diffrn_measurement_method '\f and \w scans to fill the asymmetric unit'
_diffrn_radiation_monochromator graphite
_diffrn_radiation_source 'Bruker Nonius FR591 Rotating Anode'
_diffrn_radiation_type MoK\a
_diffrn_radiation_wavelength 0.71073
_diffrn_reflns_av_R_equivalents 0.1689
_diffrn_reflns_av_sigmaI/netI 0.0875
_diffrn_reflns_limit_h_max 13
_diffrn_reflns_limit_h_min -13
_diffrn_reflns_limit_k_max 14
_diffrn_reflns_limit_k_min -14
_diffrn_reflns_limit_l_max 24
_diffrn_reflns_limit_l_min -23
_diffrn_reflns_number 32775
_diffrn_reflns_theta_full 25.03
_diffrn_reflns_theta_max 25.03
_diffrn_reflns_theta_min 3.22
_exptl_absorpt_coefficient_mu 0.081
_exptl_absorpt_correction_T_max 0.9919
_exptl_absorpt_correction_T_min 0.9819
_exptl_absorpt_correction_type multi-scan
_exptl_absorpt_process_details 'SORTAV (Blessing, 1997)'
_exptl_crystal_density_diffrn 1.244
_exptl_crystal_density_method 'not measured'
_exptl_crystal_F_000 1072
_exptl_crystal_size_max 0.22
_exptl_crystal_size_mid 0.20
_exptl_crystal_size_min 0.10
_refine_diff_density_max 0.518
_refine_diff_density_min -0.380
_refine_diff_density_rms 0.106
_refine_ls_abs_structure_details 'Flack H D (1983), Acta Cryst. A39, 876-881'
_refine_ls_abs_structure_Flack -1(2)
_refine_ls_extinction_coef 0.015(2)
_refine_ls_extinction_expression Fc^*^=kFc[1+0.001xFc^2^\l^3^/sin(2\q)]^-1/4^
_refine_ls_extinction_method SHELXL
_refine_ls_goodness_of_fit_ref 1.036
_refine_ls_hydrogen_treatment mixed
_refine_ls_matrix_type full
_refine_ls_number_parameters 308
_refine_ls_number_reflns 4702
_refine_ls_number_restraints 0
_refine_ls_restrained_S_all 1.036
_refine_ls_R_factor_all 0.1061
_refine_ls_R_factor_gt 0.0765
_refine_ls_shift/su_max 0.012
_refine_ls_shift/su_mean 0.000
_refine_ls_structure_factor_coef Fsqd
_refine_ls_weighting_details 'calc w=1/[\s^2^(Fo^2^)+(0.0991P)^2^+1.3366P] where P=(Fo^2^+2Fc^2^)/3'
_refine_ls_weighting_scheme calc
_refine_ls_wR_factor_gt 0.1793
_refine_ls_wR_factor_ref 0.1945
_reflns_number_gt 3432
_reflns_number_total 4702
_reflns_threshold_expression >2sigma(I)
_cod_data_source_file b409115asup1.cif
_cod_data_source_block s92
_cod_depositor_comments
;
The following automatic conversions were performed:

'_symmetry_cell_setting' value 'Orthorhombic' changed to
'orthorhombic' according to
/home/saulius/struct/CIF-dictionaries/cif_core.dic dictionary named
'cif_core.dic' version 2.4.2 from
2011-04-26.

'_exptl_absorpt_correction_type' value 'Multi-scan'
changed to 'multi-scan' according to
/home/saulius/struct/CIF-dictionaries/cif_core.dic dictionary named
'cif_core.dic' version 2.4.2 from 2011-04-26.

Automatic conversion script
Id: cif_fix_values 1891 2012-01-12 08:04:46Z andrius 
;
_cod_original_sg_symbol_H-M P212121
_cod_database_code 7153533

loop_
_symmetry_equiv_pos_as_xyz
'x, y, z'
'-x+1/2, -y, z+1/2'
'-x, y+1/2, -z+1/2'
'x+1/2, -y+1/2, -z'

loop_
_atom_site_label
_atom_site_type_symbol
_atom_site_fract_x
_atom_site_fract_y
_atom_site_fract_z
_atom_site_U_iso_or_equiv
_atom_site_adp_type
_atom_site_occupancy
_atom_site_symmetry_multiplicity
_atom_site_calc_flag
_atom_site_refinement_flags
_atom_site_disorder_assembly
_atom_site_disorder_group
C1 C -0.6629(4) 0.6564(5) 0.4562(2) 0.0420(12) Uani 1 1 d . . .
H1 H -0.6796 0.5783 0.4633 0.050 Uiso 1 1 calc R . .
C2 C -0.7508(4) 0.7375(5) 0.4669(2) 0.0490(13) Uani 1 1 d . . .
H2 H -0.8281 0.7138 0.4808 0.059 Uiso 1 1 calc R . .
C3 C -0.7292(4) 0.8492(5) 0.4583(2) 0.0496(14) Uani 1 1 d . . .
H3 H -0.7902 0.9036 0.4664 0.059 Uiso 1 1 calc R . .
C4 C -0.6160(5) 0.8837(5) 0.4372(3) 0.0541(14) Uani 1 1 d . . .
H4 H -0.5998 0.9619 0.4304 0.065 Uiso 1 1 calc R . .
C5 C -0.5277(4) 0.8040(4) 0.4263(2) 0.0402(11) Uani 1 1 d . . .
H5 H -0.4502 0.8276 0.4127 0.048 Uiso 1 1 calc R . .
C6 C -0.5517(4) 0.6896(4) 0.4351(2) 0.0367(11) Uani 1 1 d . . .
C7 C -0.4495(4) 0.5013(4) 0.4252(2) 0.0315(10) Uani 1 1 d . . .
C8 C -0.3361(3) 0.4460(4) 0.4055(2) 0.0325(10) Uani 1 1 d . . .
C9 C -0.3083(4) 0.3327(4) 0.4035(2) 0.0353(11) Uani 1 1 d . . .
C10 C -0.1848(4) 0.3248(4) 0.3848(2) 0.0353(11) Uani 1 1 d . . .
C11 C -0.1431(4) 0.4335(4) 0.3781(2) 0.0315(10) Uani 1 1 d . . .
C12 C -0.0154(4) 0.4756(4) 0.3655(2) 0.0322(10) Uani 1 1 d . . .
C13 C 0.0310(4) 0.4264(4) 0.3014(2) 0.0324(10) Uani 1 1 d . . .
C14 C -0.0105(3) 0.4411(4) 0.2377(2) 0.0300(10) Uani 1 1 d . . .
C15 C 0.0700(4) 0.3853(4) 0.1946(2) 0.0328(10) Uani 1 1 d . . .
C16 C 0.1582(3) 0.3368(4) 0.2327(2) 0.0284(9) Uani 1 1 d . . .
C17 C 0.2631(4) 0.2706(4) 0.2134(2) 0.0315(10) Uani 1 1 d . A .
C18A C 0.4533(4) 0.1889(5) 0.2501(3) 0.0381(8) Uani 0.495(6) 1 d PG A 1
C19A C 0.5473(6) 0.2511(5) 0.2235(3) 0.0381(8) Uani 0.495(6) 1 d PG A 1
H19A H 0.5335 0.3255 0.2071 0.046 Uiso 0.495(6) 1 calc PR A 1
C20A C 0.6615(5) 0.2044(5) 0.2208(3) 0.0381(8) Uani 0.495(6) 1 d PG A 1
H20A H 0.7258 0.2470 0.2026 0.046 Uiso 0.495(6) 1 calc PR A 1
C21A C 0.6817(4) 0.0956(5) 0.2448(3) 0.0381(8) Uani 0.495(6) 1 d PG A 1
H21A H 0.7598 0.0637 0.2430 0.046 Uiso 0.495(6) 1 calc PR A 1
C22A C 0.5877(5) 0.0333(4) 0.2714(3) 0.0381(8) Uani 0.495(6) 1 d PG A 1
H22A H 0.6015 -0.0411 0.2878 0.046 Uiso 0.495(6) 1 calc PR A 1
C23A C 0.4735(4) 0.0800(5) 0.2741(3) 0.0381(8) Uani 0.495(6) 1 d PG A 1
H23A H 0.4092 0.0374 0.2922 0.046 Uiso 0.495(6) 1 calc PR A 1
C18B C 0.4605(4) 0.1986(5) 0.2493(3) 0.0381(8) Uani 0.505(6) 1 d PG A 2
C19B C 0.5631(6) 0.2651(4) 0.2531(3) 0.0381(8) Uani 0.505(6) 1 d PG A 2
H19B H 0.5568 0.3437 0.2631 0.046 Uiso 0.505(6) 1 calc PR A 2
C20B C 0.6749(5) 0.2167(5) 0.2425(3) 0.0381(8) Uani 0.505(6) 1 d PG A 2
H20B H 0.7450 0.2621 0.2451 0.046 Uiso 0.505(6) 1 calc PR A 2
C21B C 0.6842(4) 0.1017(5) 0.2280(3) 0.0381(8) Uani 0.505(6) 1 d PG A 2
H21B H 0.7606 0.0685 0.2207 0.046 Uiso 0.505(6) 1 calc PR A 2
C22B C 0.5816(5) 0.0351(4) 0.2241(3) 0.0381(8) Uani 0.505(6) 1 d PG A 2
H22B H 0.5880 -0.0435 0.2142 0.046 Uiso 0.505(6) 1 calc PR A 2
C23B C 0.4698(4) 0.0836(5) 0.2347(3) 0.0381(8) Uani 0.505(6) 1 d PG A 2
H23B H 0.3997 0.0381 0.2321 0.046 Uiso 0.505(6) 1 calc PR A 2
C24 C 0.0610(4) 0.4347(5) 0.4247(2) 0.0416(12) Uani 1 1 d . . .
H24A H 0.0581 0.3517 0.4273 0.062 Uiso 1 1 calc R . .
H24B H 0.0291 0.4674 0.4655 0.062 Uiso 1 1 calc R . .
H24C H 0.1442 0.4594 0.4188 0.062 Uiso 1 1 calc R . .
C25 C -0.0091(4) 0.6037(4) 0.3629(3) 0.0432(12) Uani 1 1 d . . .
H25A H 0.0747 0.6275 0.3589 0.065 Uiso 1 1 calc R . .
H25B H -0.0433 0.6354 0.4033 0.065 Uiso 1 1 calc R . .
H25C H -0.0545 0.6313 0.3249 0.065 Uiso 1 1 calc R . .
C26 C -0.3876(4) 0.2331(4) 0.4181(3) 0.0481(13) Uani 1 1 d . . .
H26A H -0.4210 0.2409 0.4625 0.072 Uiso 1 1 calc R . .
H26B H -0.3407 0.1629 0.4155 0.072 Uiso 1 1 calc R . .
H26C H -0.4529 0.2303 0.3859 0.072 Uiso 1 1 calc R . .
C27 C -0.1183(5) 0.2147(4) 0.3766(3) 0.0485(13) Uani 1 1 d . . .
H27A H -0.0454 0.2279 0.3509 0.073 Uiso 1 1 calc R . .
H27B H -0.1694 0.1599 0.3535 0.073 Uiso 1 1 calc R . .
H27C H -0.0968 0.1846 0.4199 0.073 Uiso 1 1 calc R . .
C28 C -0.1222(4) 0.5037(4) 0.2170(2) 0.0377(11) Uani 1 1 d . . .
H28A H -0.1777 0.5080 0.2543 0.057 Uiso 1 1 calc R . .
H28B H -0.1606 0.4632 0.1806 0.057 Uiso 1 1 calc R . .
H28C H -0.1010 0.5806 0.2028 0.057 Uiso 1 1 calc R . .
C29 C 0.0591(4) 0.3870(4) 0.1206(2) 0.0380(11) Uani 1 1 d . . .
H29A H 0.1307 0.3527 0.1011 0.057 Uiso 1 1 calc R . .
H29B H 0.0514 0.4656 0.1054 0.057 Uiso 1 1 calc R . .
H29C H -0.0118 0.3437 0.1073 0.057 Uiso 1 1 calc R . .
N1 N -0.4545(3) 0.6146(3) 0.42002(18) 0.0334(9) Uani 1 1 d . . .
H1A H -0.3890 0.6475 0.4053 0.040 Uiso 1 1 calc R . .
N2 N -0.2340(3) 0.5071(3) 0.39001(17) 0.0312(8) Uani 1 1 d . . .
H2A H -0.2288 0.5816 0.3882 0.037 Uiso 1 1 calc R . .
N3 N 0.1334(3) 0.3643(3) 0.29775(18) 0.0293(8) Uani 1 1 d . . .
H3A H 0.1776 0.3443 0.3317 0.035 Uiso 1 1 calc R . .
N4 N 0.3430(3) 0.2437(3) 0.26065(19) 0.0382(9) Uani 1 1 d . . .
H4A H 0.3247 0.2619 0.3014 0.046 Uiso 1 1 calc R A 1
O1 O -0.5339(3) 0.4436(3) 0.44674(16) 0.0438(8) Uani 1 1 d . . .
O2 O 0.2790(2) 0.2411(3) 0.15517(15) 0.0361(7) Uani 1 1 d . . .
C30 C 0.7097(5) 0.7016(5) 0.0647(3) 0.0658(18) Uani 1 1 d . . .
H30A H 0.7960 0.6889 0.0599 0.099 Uiso 1 1 calc R . .
H30B H 0.6741 0.7152 0.0213 0.099 Uiso 1 1 calc R . .
H30C H 0.6727 0.6346 0.0847 0.099 Uiso 1 1 calc R . .
O3 O 0.6902(3) 0.7967(3) 0.10518(15) 0.0405(8) Uani 1 1 d . . .
H3B H 0.6475 0.8441 0.0851 0.061 Uiso 1 1 calc R . .

loop_
_atom_site_aniso_label
_atom_site_aniso_U_11
_atom_site_aniso_U_22
_atom_site_aniso_U_33
_atom_site_aniso_U_23
_atom_site_aniso_U_13
_atom_site_aniso_U_12
C1 0.027(2) 0.063(3) 0.036(3) 0.000(2) 0.004(2) 0.007(2)
C2 0.023(2) 0.085(4) 0.039(3) -0.009(3) 0.002(2) 0.007(3)
C3 0.035(3) 0.077(4) 0.037(3) -0.021(3) -0.002(2) 0.019(3)
C4 0.042(3) 0.062(3) 0.058(4) -0.011(3) -0.012(3) 0.009(3)
C5 0.032(2) 0.049(3) 0.040(3) -0.013(2) 0.003(2) 0.007(2)
C6 0.020(2) 0.051(3) 0.039(3) -0.008(2) -0.0064(19) 0.007(2)
C7 0.018(2) 0.047(3) 0.029(2) 0.000(2) 0.0048(17) -0.006(2)
C8 0.025(2) 0.042(3) 0.031(2) 0.003(2) 0.0021(19) -0.001(2)
C9 0.027(2) 0.044(3) 0.035(3) 0.001(2) 0.000(2) -0.005(2)
C10 0.030(2) 0.040(3) 0.035(3) 0.007(2) 0.0013(19) 0.006(2)
C11 0.028(2) 0.043(3) 0.024(2) 0.0037(19) 0.0030(17) 0.007(2)
C12 0.023(2) 0.040(3) 0.034(2) -0.0002(19) 0.0012(18) 0.0022(19)
C13 0.021(2) 0.037(2) 0.039(3) 0.002(2) 0.0019(19) -0.0020(19)
C14 0.0198(19) 0.038(2) 0.033(2) 0.0002(19) -0.0010(18) -0.0030(18)
C15 0.027(2) 0.036(2) 0.036(2) -0.001(2) 0.0017(19) -0.0031(19)
C16 0.022(2) 0.035(2) 0.027(2) -0.0009(19) 0.0029(18) -0.0021(18)
C17 0.023(2) 0.031(2) 0.041(3) 0.002(2) 0.0057(19) -0.0029(19)
C18A 0.0271(12) 0.0505(14) 0.0368(17) -0.0047(12) 0.0009(12) 0.0055(10)
C19A 0.0271(12) 0.0505(14) 0.0368(17) -0.0047(12) 0.0009(12) 0.0055(10)
C20A 0.0271(12) 0.0505(14) 0.0368(17) -0.0047(12) 0.0009(12) 0.0055(10)
C21A 0.0271(12) 0.0505(14) 0.0368(17) -0.0047(12) 0.0009(12) 0.0055(10)
C22A 0.0271(12) 0.0505(14) 0.0368(17) -0.0047(12) 0.0009(12) 0.0055(10)
C23A 0.0271(12) 0.0505(14) 0.0368(17) -0.0047(12) 0.0009(12) 0.0055(10)
C18B 0.0271(12) 0.0505(14) 0.0368(17) -0.0047(12) 0.0009(12) 0.0055(10)
C19B 0.0271(12) 0.0505(14) 0.0368(17) -0.0047(12) 0.0009(12) 0.0055(10)
C20B 0.0271(12) 0.0505(14) 0.0368(17) -0.0047(12) 0.0009(12) 0.0055(10)
C21B 0.0271(12) 0.0505(14) 0.0368(17) -0.0047(12) 0.0009(12) 0.0055(10)
C22B 0.0271(12) 0.0505(14) 0.0368(17) -0.0047(12) 0.0009(12) 0.0055(10)
C23B 0.0271(12) 0.0505(14) 0.0368(17) -0.0047(12) 0.0009(12) 0.0055(10)
C24 0.026(2) 0.057(3) 0.042(3) -0.004(2) 0.004(2) 0.006(2)
C25 0.021(2) 0.056(3) 0.052(3) -0.003(2) 0.008(2) -0.001(2)
C26 0.035(3) 0.050(3) 0.060(3) 0.007(3) 0.013(2) -0.003(2)
C27 0.042(3) 0.038(3) 0.065(4) -0.008(2) 0.007(3) 0.003(2)
C28 0.028(2) 0.046(3) 0.039(3) 0.003(2) -0.0033(19) 0.005(2)
C29 0.035(2) 0.046(3) 0.033(3) -0.002(2) -0.002(2) 0.001(2)
N1 0.0177(17) 0.043(2) 0.039(2) 0.0031(17) 0.0024(15) 0.0020(16)
N2 0.0227(17) 0.0347(19) 0.036(2) -0.0013(16) 0.0058(15) 0.0007(16)
N3 0.0205(17) 0.037(2) 0.030(2) -0.0004(16) -0.0007(15) 0.0038(15)
N4 0.026(2) 0.055(2) 0.034(2) 0.0013(19) 0.0028(17) 0.0115(18)
O1 0.0291(16) 0.057(2) 0.0458(19) -0.0052(16) 0.0096(14) -0.0061(16)
O2 0.0261(15) 0.0485(19) 0.0338(18) -0.0049(15) 0.0043(13) 0.0012(14)
C30 0.040(3) 0.070(4) 0.087(5) -0.033(3) -0.005(3) 0.002(3)
O3 0.0322(17) 0.0518(19) 0.0373(18) -0.0014(15) -0.0074(14) -0.0020(14)

loop_
_atom_type_symbol
_atom_type_description
_atom_type_scat_dispersion_real
_atom_type_scat_dispersion_imag
_atom_type_scat_source
C C 0.0033 0.0016 'International Tables Vol C Tables 4.2.6.8 and 6.1.1.4'
H H 0.0000 0.0000 'International Tables Vol C Tables 4.2.6.8 and 6.1.1.4'
N N 0.0061 0.0033 'International Tables Vol C Tables 4.2.6.8 and 6.1.1.4'
O O 0.0106 0.0060 'International Tables Vol C Tables 4.2.6.8 and 6.1.1.4'

loop_
_geom_angle_atom_site_label_1
_geom_angle_atom_site_label_2
_geom_angle_atom_site_label_3
_geom_angle
C6 C1 C2 119.6(5)
C3 C2 C1 121.6(5)
C2 C3 C4 119.1(5)
C5 C4 C3 120.0(6)
C4 C5 C6 120.2(5)
C1 C6 C5 119.6(4)
C1 C6 N1 125.3(5)
C5 C6 N1 115.1(4)
O1 C7 N1 122.7(4)
O1 C7 C8 120.3(4)
N1 C7 C8 116.9(4)
C9 C8 N2 108.2(3)
C9 C8 C7 129.1(4)
N2 C8 C7 122.5(4)
C8 C9 C10 106.8(4)
C8 C9 C26 128.5(4)
C10 C9 C26 124.8(4)
C11 C10 C9 107.1(4)
C11 C10 C27 128.8(4)
C9 C10 C27 124.1(4)
N2 C11 C10 109.0(4)
N2 C11 C12 121.3(4)
C10 C11 C12 129.6(4)
C25 C12 C13 109.6(4)
C25 C12 C11 111.9(4)
C13 C12 C11 109.7(4)
C25 C12 C24 108.1(4)
C13 C12 C24 111.1(4)
C11 C12 C24 106.4(3)
N3 C13 C14 107.4(4)
N3 C13 C12 122.6(4)
C14 C13 C12 129.8(4)
C13 C14 C15 107.9(4)
C13 C14 C28 126.7(4)
C15 C14 C28 125.4(4)
C16 C15 C14 107.4(4)
C16 C15 C29 128.5(4)
C14 C15 C29 124.0(4)
C15 C16 N3 107.2(4)
C15 C16 C17 130.2(4)
N3 C16 C17 122.6(4)
O2 C17 N4 121.1(4)
O2 C17 C16 121.1(4)
N4 C17 C16 117.7(4)
C19A C18A C23A 120.0
C19A C18A N4 118.6(4)
C23A C18A N4 120.8(4)
C20A C19A C18A 120.0
C19A C20A C21A 120.0
C22A C21A C20A 120.0
C21A C22A C23A 120.0
C22A C23A C18A 120.0
C19B C18B C23B 120.0
C19B C18B N4 122.4(4)
C23B C18B N4 117.6(4)
C18B C19B C20B 120.0
C21B C20B C19B 120.0
C22B C21B C20B 120.0
C23B C22B C21B 120.0
C22B C23B C18B 120.0
C7 N1 C6 129.0(4)
C11 N2 C8 108.9(3)
C13 N3 C16 110.1(3)
C17 N4 C18A 125.4(4)
C17 N4 C18B 125.3(4)
C18A N4 C18B 5.6(5)

loop_
_geom_bond_atom_site_label_1
_geom_bond_atom_site_label_2
_geom_bond_distance
C1 C6 1.369(7)
C1 C2 1.387(7)
C2 C3 1.349(8)
C3 C4 1.395(8)
C4 C5 1.379(7)
C5 C6 1.385(7)
C6 N1 1.433(6)
C7 O1 1.241(5)
C7 N1 1.340(6)
C7 C8 1.479(6)
C8 C9 1.371(7)
C8 N2 1.385(5)
C9 C10 1.433(6)
C9 C26 1.500(7)
C10 C11 1.368(6)
C10 C27 1.504(6)
C11 N2 1.357(5)
C11 C12 1.531(6)
C12 C25 1.512(7)
C12 C13 1.517(6)
C12 C24 1.552(6)
C13 N3 1.359(5)
C13 C14 1.385(6)
C14 C15 1.416(6)
C14 C28 1.509(6)
C15 C16 1.377(6)
C15 C29 1.508(6)
C16 N3 1.389(5)
C16 C17 1.461(6)
C17 O2 1.246(5)
C17 N4 1.348(6)
C18A C19A 1.3900
C18A C23A 1.3900
C18A N4 1.407(5)
C19A C20A 1.3900
C20A C21A 1.3900
C21A C22A 1.3900
C22A C23A 1.3900
C18B C19B 1.3900
C18B C23B 1.3900
C18B N4 1.434(5)
C19B C20B 1.3900
C20B C21B 1.3900
C21B C22B 1.3900
C22B C23B 1.3900
C30 O3 1.406(6)

loop_
_geom_hbond_atom_site_label_D
_geom_hbond_atom_site_label_H
_geom_hbond_atom_site_label_A
_geom_hbond_distance_DH
_geom_hbond_distance_HA
_geom_hbond_distance_DA
_geom_hbond_angle_DHA
_geom_hbond_site_symmetry_A
N1 H1A O2 0.88 2.06 2.897(5) 159.2 3
N2 H2A O2 0.88 2.15 2.947(5) 150.6 3
N3 H3A O3 0.88 2.03 2.899(5) 167.0 3_645
N4 H4A O3 0.88 1.95 2.822(5) 171.1 3_645
O3 H3B O1 0.84 1.84 2.675(4) 169.5 3
